data_4061969
loop_
_publ_author_name
'Sonja Pavlik, Kurt Mereiter, Roland Schmid, Karl Kirchner'

_publ_section_title
;
Regioselective Coupling of Alkynes mediated by [RuCp(PPh2NHPh)(CH3CN)2]+:
 Formation of eta4-Diene Amido Complexes via Double Migration of the
 PPh2PNHPh Ligand
;
_journal_name_full Organometallics
_journal_year 2003
_chemical_formula_moiety 'C30 H29 N P Ru 1+,  F6 P 1-'
_chemical_formula_sum 'C30 H29 F6 N P2 Ru'
_chemical_formula_weight 680.55
_chemical_name_common
;
[RuCp(eta4-C4H4(CH2)3-PPh2-kappa1-(N)-NPh)]PF6 (2d)
;
_space_group_IT_number 14
_symmetry_cell_setting monoclinic
_symmetry_space_group_name_Hall '-P 2ybc'
_symmetry_space_group_name_H-M 'P 1 21/c 1'
_cell_angle_alpha 90.00
_cell_angle_beta 95.402(4)
_cell_angle_gamma 90.00
_cell_formula_units_Z 8
_cell_length_a 9.2041(19)
_cell_length_b 20.107(4)
_cell_length_c 30.886(6)
_cell_measurement_temperature 173(2)
_cell_volume 5691(2)
_diffrn_ambient_temperature 173(2)
_exptl_crystal_density_diffrn 1.589
_cod_depositor_comments
;
The following automatic conversions were performed:
'_symmetry_cell_setting' value 'Monoclinic' changed to 'monoclinic'
according to '/home/saulius/struct/CIF-dictionaries/cif_core.dic'
dictionary named 'cif_core.dic' version 2.4.1 from 2010-06-29.

Automatic conversion script
Id: cif_fix_enum 1527 2010-12-29 10:47:43Z saulius 
;
_cod_original_sg_symbol_H-M 'P 21/c'
_cod_database_code 4061969

loop_
_symmetry_equiv_pos_as_xyz
'x, y, z'
'-x, y+1/2, -z+1/2'
'-x, -y, -z'
'x, -y-1/2, z-1/2'

loop_
_atom_site_label
_atom_site_type_symbol
_atom_site_fract_x
_atom_site_fract_y
_atom_site_fract_z
_atom_site_U_iso_or_equiv
_atom_site_adp_type
_atom_site_occupancy
_atom_site_symmetry_multiplicity
_atom_site_calc_flag
_atom_site_refinement_flags
_atom_site_disorder_assembly
_atom_site_disorder_group
Ru1 Ru 0.31071(3) 0.590942(14) 0.079451(8) 0.02292(9) Uani 1 1 d . . .
P1 P 0.35723(10) 0.52503(5) 0.16187(3) 0.02282(19) Uani 1 1 d . . .
N1 N 0.4528(3) 0.52897(15) 0.12110(9) 0.0255(6) Uani 1 1 d . . .
C1 C 0.3253(5) 0.5209(2) 0.02390(11) 0.0327(9) Uani 1 1 d . . .
H1 H 0.3829 0.4816 0.0254 0.039 Uiso 1 1 calc R . .
C2 C 0.1786(4) 0.5250(2) 0.03297(12) 0.0368(9) Uani 1 1 d . . .
H2 H 0.1204 0.4892 0.0416 0.044 Uiso 1 1 calc R . .
C3 C 0.1331(5) 0.5923(2) 0.02693(13) 0.0427(11) Uani 1 1 d . . .
H3 H 0.0392 0.6096 0.0309 0.051 Uiso 1 1 calc R . .
C4 C 0.2535(5) 0.6289(2) 0.01383(12) 0.0412(11) Uani 1 1 d . . .
H4 H 0.2535 0.6750 0.0073 0.049 Uiso 1 1 calc R . .
C5 C 0.3734(5) 0.5852(2) 0.01212(11) 0.0348(9) Uani 1 1 d . . .
H5 H 0.4709 0.5966 0.0023 0.042 Uiso 1 1 calc R . .
C6 C 0.2777(4) 0.44437(19) 0.16881(11) 0.0265(8) Uani 1 1 d . . .
C7 C 0.3016(5) 0.3933(2) 0.13964(13) 0.0361(9) Uani 1 1 d . . .
H7 H 0.3571 0.4013 0.1157 0.043 Uiso 1 1 calc R . .
C8 C 0.2435(5) 0.3311(2) 0.14600(15) 0.0476(11) Uani 1 1 d . . .
H8 H 0.2600 0.2959 0.1265 0.057 Uiso 1 1 calc R . .
C9 C 0.1612(5) 0.3196(2) 0.18072(16) 0.0500(12) Uani 1 1 d . . .
H9 H 0.1227 0.2766 0.1850 0.060 Uiso 1 1 calc R . .
C10 C 0.1352(5) 0.3702(2) 0.20877(14) 0.0452(11) Uani 1 1 d . . .
H10 H 0.0771 0.3623 0.2321 0.054 Uiso 1 1 calc R . .
C11 C 0.1935(4) 0.4326(2) 0.20319(12) 0.0338(9) Uani 1 1 d . . .
H11 H 0.1762 0.4675 0.2228 0.041 Uiso 1 1 calc R . .
C12 C 0.4454(4) 0.54845(19) 0.21468(11) 0.0270(8) Uani 1 1 d . . .
C13 C 0.5026(4) 0.5004(2) 0.24374(12) 0.0331(9) Uani 1 1 d . . .
H13 H 0.4946 0.4545 0.2364 0.040 Uiso 1 1 calc R . .
C14 C 0.5721(5) 0.5202(2) 0.28391(13) 0.0413(10) Uani 1 1 d . . .
H14 H 0.6125 0.4876 0.3038 0.050 Uiso 1 1 calc R . .
C15 C 0.5825(5) 0.5865(2) 0.29479(13) 0.0458(11) Uani 1 1 d . . .
H15 H 0.6284 0.5994 0.3223 0.055 Uiso 1 1 calc R . .
C16 C 0.5264(6) 0.6344(2) 0.26581(14) 0.0494(12) Uani 1 1 d . . .
H16 H 0.5351 0.6801 0.2732 0.059 Uiso 1 1 calc R . .
C17 C 0.4566(5) 0.6153(2) 0.22550(13) 0.0399(10) Uani 1 1 d . . .
H17 H 0.4171 0.6481 0.2056 0.048 Uiso 1 1 calc R . .
C18 C 0.5967(4) 0.50889(18) 0.11757(11) 0.0249(7) Uani 1 1 d . . .
C19 C 0.6641(4) 0.45928(18) 0.14455(12) 0.0282(8) Uani 1 1 d . . .
H19 H 0.6115 0.4386 0.1659 0.034 Uiso 1 1 calc R . .
C20 C 0.8071(4) 0.4402(2) 0.14019(13) 0.0330(9) Uani 1 1 d . . .
H20 H 0.8515 0.4073 0.1591 0.040 Uiso 1 1 calc R . .
C21 C 0.8858(4) 0.4682(2) 0.10900(14) 0.0390(10) Uani 1 1 d . . .
H21 H 0.9830 0.4544 0.1060 0.047 Uiso 1 1 calc R . .
C22 C 0.8194(4) 0.5171(3) 0.08200(14) 0.0425(11) Uani 1 1 d . . .
H22 H 0.8722 0.5365 0.0602 0.051 Uiso 1 1 calc R . .
C23 C 0.6781(4) 0.5382(2) 0.08619(12) 0.0331(9) Uani 1 1 d . . .
H23 H 0.6361 0.5724 0.0679 0.040 Uiso 1 1 calc R . .
C24 C 0.2130(4) 0.57924(19) 0.14228(11) 0.0261(8) Uani 1 1 d . . .
H24 H 0.1146 0.5577 0.1394 0.031 Uiso 1 1 calc R . .
C25 C 0.2108(4) 0.64799(19) 0.13096(11) 0.0289(8) Uani 1 1 d . . .
C26 C 0.0694(5) 0.6865(2) 0.12466(13) 0.0370(9) Uani 1 1 d . . .
H26A H 0.0448 0.7056 0.1526 0.044 Uiso 1 1 calc R . .
H26B H -0.0115 0.6572 0.1130 0.044 Uiso 1 1 calc R . .
C27 C 0.0957(5) 0.7419(2) 0.09197(14) 0.0459(11) Uani 1 1 d . . .
H27A H 0.0626 0.7280 0.0619 0.055 Uiso 1 1 calc R . .
H27C H 0.0438 0.7832 0.0988 0.055 Uiso 1 1 calc R . .
C28 C 0.2609(5) 0.7522(2) 0.09752(14) 0.0419(10) Uani 1 1 d . . .
H28A H 0.2977 0.7634 0.0693 0.050 Uiso 1 1 calc R . .
H28B H 0.2870 0.7887 0.1183 0.050 Uiso 1 1 calc R . .
C29 C 0.3249(4) 0.68680(19) 0.11474(11) 0.0298(8) Uani 1 1 d . . .
C30 C 0.4676(5) 0.66524(19) 0.10927(13) 0.0340(9) Uani 1 1 d . . .
H30A H 0.5280 0.6512 0.1359 0.041 Uiso 1 1 calc R . .
H30B H 0.5221 0.6915 0.0890 0.041 Uiso 1 1 calc R . .
Ru2 Ru 0.15948(3) 0.622602(15) 0.430905(9) 0.02569(9) Uani 1 1 d . . .
P2 P 0.12918(10) 0.53364(5) 0.35842(3) 0.0238(2) Uani 1 1 d . . .
N2 N 0.0326(3) 0.54456(15) 0.39867(9) 0.0277(7) Uani 1 1 d . . .
C31 C 0.1598(5) 0.5711(3) 0.49520(12) 0.0443(11) Uani 1 1 d . . .
H31 H 0.1174 0.5287 0.4990 0.053 Uiso 1 1 calc R . .
C32 C 0.3037(5) 0.5817(3) 0.48725(13) 0.0431(11) Uani 1 1 d . . .
H32 H 0.3757 0.5483 0.4850 0.052 Uiso 1 1 calc R . .
C33 C 0.3247(6) 0.6518(3) 0.48302(14) 0.0577(15) Uani 1 1 d . . .
H33 H 0.4126 0.6736 0.4774 0.069 Uiso 1 1 calc R . .
C34 C 0.1883(8) 0.6827(3) 0.48880(16) 0.0703(18) Uani 1 1 d . . .
H34 H 0.1690 0.7291 0.4876 0.084 Uiso 1 1 calc R . .
C35 C 0.0855(6) 0.6317(3) 0.49681(13) 0.0537(13) Uani 1 1 d . . .
H35 H -0.0136 0.6379 0.5022 0.064 Uiso 1 1 calc R . .
C36 C 0.2111(4) 0.45261(19) 0.35806(12) 0.0280(8) Uani 1 1 d . . .
C37 C 0.2117(5) 0.4111(2) 0.39436(15) 0.0423(10) Uani 1 1 d . . .
H37 H 0.1669 0.4249 0.4193 0.051 Uiso 1 1 calc R . .
C38 C 0.2792(6) 0.3491(3) 0.39334(19) 0.0583(14) Uani 1 1 d . . .
H38 H 0.2788 0.3203 0.4177 0.070 Uiso 1 1 calc R . .
C39 C 0.3459(6) 0.3291(2) 0.35771(19) 0.0570(13) Uani 1 1 d . . .
H39 H 0.3920 0.2868 0.3577 0.068 Uiso 1 1 calc R . .
C40 C 0.3469(6) 0.3698(2) 0.32186(18) 0.0524(12) Uani 1 1 d . . .
H40 H 0.3933 0.3558 0.2972 0.063 Uiso 1 1 calc R . .
C41 C 0.2794(5) 0.4310(2) 0.32229(14) 0.0411(10) Uani 1 1 d . . .
H41 H 0.2797 0.4591 0.2976 0.049 Uiso 1 1 calc R . .
C42 C 0.0442(4) 0.54815(19) 0.30412(11) 0.0280(8) Uani 1 1 d . . .
C43 C -0.0464(4) 0.5004(2) 0.28297(12) 0.0332(9) Uani 1 1 d . . .
H43 H -0.0609 0.4588 0.2966 0.040 Uiso 1 1 calc R . .
C44 C -0.1154(5) 0.5137(2) 0.24193(13) 0.0385(10) Uani 1 1 d . . .
H44 H -0.1786 0.4814 0.2279 0.046 Uiso 1 1 calc R . .
C45 C -0.0938(5) 0.5724(2) 0.22160(13) 0.0443(11) Uani 1 1 d . . .
H45 H -0.1412 0.5808 0.1935 0.053 Uiso 1 1 calc R . .
C46 C -0.0024(7) 0.6198(3) 0.24204(14) 0.0571(14) Uani 1 1 d . . .
H46 H 0.0123 0.6609 0.2279 0.068 Uiso 1 1 calc R . .
C47 C 0.0679(6) 0.6078(2) 0.28306(13) 0.0462(12) Uani 1 1 d . . .
H47 H 0.1319 0.6402 0.2967 0.055 Uiso 1 1 calc R . .
C48 C -0.1132(4) 0.52540(19) 0.40299(11) 0.0283(8) Uani 1 1 d . . .
C49 C -0.1695(4) 0.4644(2) 0.38605(12) 0.0312(8) Uani 1 1 d . . .
H49 H -0.1096 0.4356 0.3710 0.037 Uiso 1 1 calc R . .
C50 C -0.3127(5) 0.4465(2) 0.39139(13) 0.0375(9) Uani 1 1 d . . .
H50 H -0.3495 0.4052 0.3800 0.045 Uiso 1 1 calc R . .
C51 C -0.4017(5) 0.4872(2) 0.41282(14) 0.0405(10) Uani 1 1 d . . .
H51 H -0.4996 0.4747 0.4161 0.049 Uiso 1 1 calc R . .
C52 C -0.3466(5) 0.5465(2) 0.42955(15) 0.0436(11) Uani 1 1 d . . .
H52 H -0.4077 0.5749 0.4444 0.052 Uiso 1 1 calc R . .
C53 C -0.2032(4) 0.5659(2) 0.42515(12) 0.0325(8) Uani 1 1 d . . .
H53 H -0.1672 0.6067 0.4373 0.039 Uiso 1 1 calc R . .
C54 C 0.2691(4) 0.59256(19) 0.37302(11) 0.0285(8) Uani 1 1 d . . .
H54 H 0.3689 0.5732 0.3796 0.034 Uiso 1 1 calc R . .
C55 C 0.2627(4) 0.66336(19) 0.37452(11) 0.0301(8) Uani 1 1 d . . .
C56 C 0.3999(5) 0.7057(2) 0.37586(14) 0.0391(10) Uani 1 1 d . . .
H56A H 0.4264 0.7151 0.3461 0.047 Uiso 1 1 calc R . .
H56B H 0.4830 0.6834 0.3926 0.047 Uiso 1 1 calc R . .
C57 C 0.3574(5) 0.7707(2) 0.39887(17) 0.0499(12) Uani 1 1 d . . .
H57A H 0.3879 0.7687 0.4304 0.060 Uiso 1 1 calc R . .
H57B H 0.4038 0.8099 0.3864 0.060 Uiso 1 1 calc R . .
C58 C 0.1929(5) 0.7745(2) 0.39057(17) 0.0485(11) Uani 1 1 d . . .
H58A H 0.1503 0.7936 0.4161 0.058 Uiso 1 1 calc R . .
H58B H 0.1645 0.8027 0.3649 0.058 Uiso 1 1 calc R . .
C59 C 0.1406(5) 0.7044(2) 0.38261(13) 0.0346(9) Uani 1 1 d . . .
C60 C 0.0009(5) 0.6816(2) 0.38868(13) 0.0354(9) Uani 1 1 d . . .
H60A H -0.0517 0.6578 0.3639 0.043 Uiso 1 1 calc R . .
H60B H -0.0621 0.7124 0.4036 0.043 Uiso 1 1 calc R . .
P3 P 0.26387(12) 0.28369(6) 0.00972(3) 0.0370(3) Uani 1 1 d . . .
F1 F 0.2038(4) 0.2173(2) -0.01303(12) 0.0907(12) Uani 1 1 d . . .
F2 F 0.3241(5) 0.34858(17) 0.03324(15) 0.0947(13) Uani 1 1 d . . .
F3 F 0.4201(3) 0.27142(16) -0.00715(9) 0.0582(8) Uani 1 1 d . . .
F4 F 0.1065(3) 0.29480(19) 0.02588(12) 0.0790(11) Uani 1 1 d . . .
F5 F 0.2165(4) 0.3232(2) -0.03346(12) 0.1039(16) Uani 1 1 d . . .
F6 F 0.3102(3) 0.24148(18) 0.05253(9) 0.0678(9) Uani 1 1 d . . .
P4 P 0.73204(14) 0.30762(5) 0.26098(4) 0.0392(3) Uani 1 1 d . . .
F7 F 0.6846(7) 0.2576(2) 0.29550(13) 0.143(2) Uani 1 1 d . . .
F8 F 0.7832(5) 0.3577(2) 0.22668(15) 0.1175(17) Uani 1 1 d . . .
F9 F 0.8935(5) 0.3046(3) 0.28289(16) 0.1125(15) Uani 1 1 d . . .
F10 F 0.5720(4) 0.3121(2) 0.23865(14) 0.1029(14) Uani 1 1 d . . .
F11 F 0.7035(5) 0.3670(2) 0.29246(16) 0.1089(15) Uani 1 1 d . . .
F12 F 0.7571(6) 0.2491(2) 0.22891(15) 0.1165(17) Uani 1 1 d . . .

loop_
_atom_site_aniso_label
_atom_site_aniso_U_11
_atom_site_aniso_U_22
_atom_site_aniso_U_33
_atom_site_aniso_U_23
_atom_site_aniso_U_13
_atom_site_aniso_U_12
Ru1 0.02716(16) 0.02836(16) 0.01320(13) -0.00049(10) 0.00160(10) 0.00375(12)
P1 0.0252(5) 0.0286(5) 0.0149(4) 0.0013(3) 0.0029(3) 0.0056(4)
N1 0.0261(15) 0.0332(16) 0.0175(13) 0.0038(12) 0.0039(12) 0.0059(13)
C1 0.044(2) 0.039(2) 0.0150(15) -0.0106(15) 0.0021(15) 0.0030(18)
C2 0.036(2) 0.051(3) 0.0238(18) -0.0093(17) 0.0021(16) -0.0089(19)
C3 0.034(2) 0.070(3) 0.0220(18) -0.0090(19) -0.0084(16) 0.018(2)
C4 0.065(3) 0.041(2) 0.0159(17) 0.0092(16) -0.0027(18) 0.010(2)
C5 0.043(2) 0.051(3) 0.0120(15) -0.0009(15) 0.0090(15) -0.002(2)
C6 0.0216(17) 0.035(2) 0.0228(16) -0.0009(15) 0.0012(14) 0.0004(15)
C7 0.038(2) 0.038(2) 0.033(2) -0.0057(17) 0.0074(17) -0.0012(18)
C8 0.053(3) 0.045(3) 0.046(3) -0.015(2) 0.010(2) -0.012(2)
C9 0.052(3) 0.048(3) 0.050(3) 0.004(2) 0.002(2) -0.023(2)
C10 0.040(2) 0.067(3) 0.030(2) 0.008(2) 0.0079(18) -0.015(2)
C11 0.033(2) 0.047(2) 0.0228(17) 0.0002(16) 0.0058(16) -0.0011(18)
C12 0.0301(19) 0.0321(19) 0.0188(16) 0.0006(14) 0.0028(14) 0.0052(16)
C13 0.035(2) 0.039(2) 0.0255(18) 0.0044(16) 0.0009(16) 0.0049(18)
C14 0.040(2) 0.059(3) 0.0226(18) 0.0081(19) -0.0045(17) 0.007(2)
C15 0.048(3) 0.068(3) 0.0197(18) -0.0117(19) -0.0036(18) 0.010(2)
C16 0.066(3) 0.049(3) 0.031(2) -0.015(2) -0.007(2) 0.009(2)
C17 0.053(3) 0.039(2) 0.0255(19) -0.0057(17) -0.0052(18) 0.013(2)
C18 0.0254(18) 0.0326(19) 0.0166(15) -0.0059(14) 0.0018(13) 0.0022(15)
C19 0.031(2) 0.0280(19) 0.0257(17) -0.0038(15) 0.0025(15) 0.0004(16)
C20 0.033(2) 0.035(2) 0.0297(19) -0.0093(16) -0.0048(16) 0.0071(17)
C21 0.0233(19) 0.057(3) 0.036(2) -0.011(2) 0.0019(17) 0.0065(19)
C22 0.029(2) 0.068(3) 0.032(2) 0.000(2) 0.0101(17) -0.003(2)
C23 0.029(2) 0.050(2) 0.0211(17) 0.0038(16) 0.0050(15) 0.0028(18)
C24 0.0258(18) 0.038(2) 0.0155(15) 0.0018(14) 0.0054(14) 0.0075(16)
C25 0.039(2) 0.035(2) 0.0124(14) -0.0037(14) 0.0031(14) 0.0132(17)
C26 0.041(2) 0.041(2) 0.0297(19) -0.0011(17) 0.0042(17) 0.0154(19)
C27 0.061(3) 0.041(2) 0.035(2) 0.0059(19) 0.000(2) 0.021(2)
C28 0.060(3) 0.031(2) 0.033(2) 0.0001(17) -0.003(2) 0.006(2)
C29 0.040(2) 0.0298(19) 0.0185(16) -0.0013(14) -0.0028(15) 0.0033(17)
C30 0.040(2) 0.033(2) 0.0285(19) -0.0012(16) -0.0020(17) -0.0013(18)
Ru2 0.03102(17) 0.02887(17) 0.01666(14) -0.00164(11) -0.00059(11) -0.00054(13)
P2 0.0261(5) 0.0275(5) 0.0180(4) -0.0006(3) 0.0028(4) -0.0032(4)
N2 0.0303(16) 0.0329(17) 0.0200(14) -0.0016(12) 0.0025(12) -0.0044(14)
C31 0.052(3) 0.065(3) 0.0153(17) 0.0100(18) 0.0016(17) -0.008(2)
C32 0.038(2) 0.068(3) 0.0227(18) 0.0121(19) -0.0017(17) 0.005(2)
C33 0.059(3) 0.087(4) 0.024(2) 0.004(2) -0.013(2) -0.035(3)
C34 0.114(5) 0.057(3) 0.035(3) -0.027(2) -0.017(3) 0.012(3)
C35 0.054(3) 0.089(4) 0.0192(19) -0.011(2) 0.0072(19) 0.012(3)
C36 0.0265(19) 0.0300(19) 0.0277(18) 0.0008(15) 0.0034(15) -0.0030(15)
C37 0.045(3) 0.043(2) 0.040(2) 0.0116(19) 0.012(2) 0.002(2)
C38 0.062(3) 0.044(3) 0.069(3) 0.028(3) 0.008(3) 0.006(2)
C39 0.055(3) 0.040(3) 0.076(4) 0.006(3) 0.007(3) 0.019(2)
C40 0.051(3) 0.051(3) 0.056(3) -0.005(2) 0.011(2) 0.019(2)
C41 0.042(2) 0.045(2) 0.037(2) 0.0001(19) 0.0092(19) 0.010(2)
C42 0.032(2) 0.032(2) 0.0198(16) -0.0006(14) 0.0015(15) 0.0007(16)
C43 0.034(2) 0.040(2) 0.0257(18) -0.0064(16) 0.0041(16) -0.0048(18)
C44 0.034(2) 0.054(3) 0.0263(19) -0.0088(18) -0.0011(17) -0.003(2)
C45 0.048(3) 0.064(3) 0.0189(18) 0.0019(19) -0.0042(18) 0.006(2)
C46 0.092(4) 0.050(3) 0.027(2) 0.011(2) -0.006(2) -0.012(3)
C47 0.071(3) 0.041(2) 0.0248(19) 0.0037(17) -0.003(2) -0.018(2)
C48 0.0281(19) 0.039(2) 0.0182(16) 0.0061(15) 0.0027(14) -0.0026(16)
C49 0.034(2) 0.035(2) 0.0244(17) 0.0031(15) 0.0034(15) -0.0064(17)
C50 0.037(2) 0.042(2) 0.033(2) 0.0103(18) -0.0020(17) -0.0096(19)
C51 0.028(2) 0.055(3) 0.038(2) 0.017(2) -0.0007(17) -0.006(2)
C52 0.036(2) 0.053(3) 0.043(2) 0.011(2) 0.0115(19) 0.011(2)
C53 0.035(2) 0.034(2) 0.0294(19) 0.0038(16) 0.0078(16) 0.0011(17)
C54 0.031(2) 0.033(2) 0.0216(16) -0.0041(15) 0.0031(15) -0.0059(16)
C55 0.036(2) 0.036(2) 0.0173(16) 0.0046(14) -0.0034(15) -0.0090(17)
C56 0.042(2) 0.042(2) 0.033(2) 0.0036(18) 0.0017(18) -0.013(2)
C57 0.058(3) 0.035(2) 0.056(3) 0.003(2) -0.003(2) -0.015(2)
C58 0.053(3) 0.030(2) 0.061(3) 0.006(2) -0.004(2) -0.002(2)
C59 0.040(2) 0.033(2) 0.0291(19) 0.0083(16) -0.0063(17) -0.0024(18)
C60 0.040(2) 0.031(2) 0.035(2) 0.0057(17) 0.0007(18) 0.0055(18)
P3 0.0318(6) 0.0507(7) 0.0291(5) 0.0128(5) 0.0053(4) 0.0012(5)
F1 0.104(3) 0.104(3) 0.068(2) -0.025(2) 0.028(2) -0.052(2)
F2 0.117(3) 0.061(2) 0.115(3) -0.021(2) 0.055(3) -0.021(2)
F3 0.0455(16) 0.078(2) 0.0540(17) 0.0112(15) 0.0217(13) 0.0107(15)
F4 0.0481(18) 0.112(3) 0.082(2) 0.038(2) 0.0323(17) 0.0205(18)
F5 0.064(2) 0.172(4) 0.076(2) 0.090(3) 0.0101(18) 0.018(2)
F6 0.0603(18) 0.099(2) 0.0439(16) 0.0365(16) 0.0033(14) 0.0045(17)
P4 0.0533(7) 0.0292(5) 0.0361(6) 0.0054(4) 0.0089(5) 0.0011(5)
F7 0.261(6) 0.103(3) 0.060(2) 0.031(2) -0.007(3) -0.109(4)
F8 0.135(4) 0.122(4) 0.097(3) 0.056(3) 0.019(3) -0.038(3)
F9 0.078(3) 0.143(4) 0.109(3) 0.019(3) -0.026(2) 0.013(3)
F10 0.063(2) 0.144(4) 0.098(3) -0.008(3) -0.011(2) -0.004(2)
F11 0.122(4) 0.088(3) 0.120(4) -0.058(3) 0.027(3) -0.004(3)
F12 0.165(4) 0.099(3) 0.085(3) -0.040(2) 0.005(3) 0.054(3)

loop_
_geom_bond_atom_site_label_1
_geom_bond_atom_site_label_2
_geom_bond_distance
_geom_bond_site_symmetry_2
_geom_bond_publ_flag
Ru1 N1 2.145(3) . ?
Ru1 C4 2.183(4) . ?
Ru1 C3 2.192(4) . ?
Ru1 C29 2.212(4) . ?
Ru1 C5 2.213(3) . ?
Ru1 C30 2.217(4) . ?
Ru1 C24 2.227(3) . ?
Ru1 C25 2.229(3) . ?
Ru1 C2 2.229(4) . ?
Ru1 C1 2.234(3) . ?
Ru1 P1 2.8661(10) . ?
P1 N1 1.605(3) . ?
P1 C24 1.779(4) . ?
P1 C6 1.800(4) . ?
P1 C12 1.814(4) . ?
N1 C18 1.399(5) . ?
C1 C2 1.407(6) . ?
C1 C5 1.426(6) . ?
C1 H1 0.9500 . ?
C2 C3 1.424(6) . ?
C2 H2 0.9500 . ?
C3 C4 1.421(7) . ?
C3 H3 0.9500 . ?
C4 C5 1.415(6) . ?
C4 H4 0.9500 . ?
C5 H5 1.0000 . ?
C6 C11 1.393(5) . ?
C6 C7 1.397(5) . ?
C7 C8 1.382(6) . ?
C7 H7 0.9500 . ?
C8 C9 1.389(7) . ?
C8 H8 0.9500 . ?
C9 C10 1.371(7) . ?
C9 H9 0.9500 . ?
C10 C11 1.383(6) . ?
C10 H10 0.9500 . ?
C11 H11 0.9500 . ?
C12 C17 1.387(6) . ?
C12 C13 1.388(5) . ?
C13 C14 1.399(6) . ?
C13 H13 0.9500 . ?
C14 C15 1.377(7) . ?
C14 H14 0.9500 . ?
C15 C16 1.380(7) . ?
C15 H15 0.9500 . ?
C16 C17 1.399(6) . ?
C16 H16 0.9500 . ?
C17 H17 0.9500 . ?
C18 C19 1.406(5) . ?
C18 C23 1.409(5) . ?
C19 C20 1.389(5) . ?
C19 H19 0.9500 . ?
C20 C21 1.378(6) . ?
C20 H20 0.9500 . ?
C21 C22 1.393(6) . ?
C21 H21 0.9500 . ?
C22 C23 1.385(6) . ?
C22 H22 0.9500 . ?
C23 H23 0.9500 . ?
C24 C25 1.426(5) . ?
C24 H24 1.0000 . ?
C25 C29 1.436(6) . ?
C25 C26 1.510(5) . ?
C26 C27 1.538(6) . ?
C26 H26A 0.9900 . ?
C26 H26B 0.9900 . ?
C27 C28 1.528(7) . ?
C27 H27A 0.9900 . ?
C27 H27C 0.9900 . ?
C28 C29 1.517(5) . ?
C28 H28A 0.9900 . ?
C28 H28B 0.9900 . ?
C29 C30 1.408(6) . ?
C30 H30A 0.9900 . ?
C30 H30B 0.9900 . ?
Ru2 N2 2.145(3) . ?
Ru2 C34 2.154(4) . ?
Ru2 C33 2.188(4) . ?
Ru2 C60 2.209(4) . ?
Ru2 C35 2.214(4) . ?
Ru2 C59 2.216(4) . ?
Ru2 C55 2.218(4) . ?
Ru2 C54 2.218(4) . ?
Ru2 C31 2.239(4) . ?
Ru2 C32 2.244(4) . ?
Ru2 P2 2.8587(10) . ?
P2 N2 1.610(3) . ?
P2 C54 1.777(4) . ?
P2 C36 1.796(4) . ?
P2 C42 1.806(4) . ?
N2 C48 1.414(5) . ?
C31 C32 1.386(6) . ?
C31 C35 1.401(7) . ?
C31 H31 0.9500 . ?
C32 C33 1.431(7) . ?
C32 H32 0.9500 . ?
C33 C34 1.427(8) . ?
C33 H33 0.9500 . ?
C34 C35 1.432(8) . ?
C34 H34 0.9500 . ?
C35 H35 0.9500 . ?
C36 C41 1.391(5) . ?
C36 C37 1.397(5) . ?
C37 C38 1.395(7) . ?
C37 H37 0.9500 . ?
C38 C39 1.370(8) . ?
C38 H38 0.9500 . ?
C39 C40 1.377(7) . ?
C39 H39 0.9500 . ?
C40 C41 1.380(6) . ?
C40 H40 0.9500 . ?
C41 H41 0.9500 . ?
C42 C47 1.391(6) . ?
C42 C43 1.394(5) . ?
C43 C44 1.389(5) . ?
C43 H43 0.9500 . ?
C44 C45 1.360(6) . ?
C44 H44 0.9500 . ?
C45 C46 1.384(7) . ?
C45 H45 0.9500 . ?
C46 C47 1.388(6) . ?
C46 H46 0.9500 . ?
C47 H47 0.9500 . ?
C48 C53 1.387(5) . ?
C48 C49 1.413(5) . ?
C49 C50 1.391(6) . ?
C49 H49 0.9500 . ?
C50 C51 1.372(6) . ?
C50 H50 0.9500 . ?
C51 C52 1.377(7) . ?
C51 H51 0.9500 . ?
C52 C53 1.395(6) . ?
C52 H52 0.9500 . ?
C53 H53 0.9500 . ?
C54 C55 1.426(5) . ?
C54 H54 1.0000 . ?
C55 C59 1.434(6) . ?
C55 C56 1.520(5) . ?
C56 C57 1.555(6) . ?
C56 H56A 0.9900 . ?
C56 H56B 0.9900 . ?
C57 C58 1.514(7) . ?
C57 H57A 0.9900 . ?
C57 H57B 0.9900 . ?
C58 C59 1.503(6) . ?
C58 H58A 0.9900 . ?
C58 H58B 0.9900 . ?
C59 C60 1.395(6) . ?
C60 H60A 0.9900 . ?
C60 H60B 0.9900 . ?
P3 F2 1.569(4) . ?
P3 F5 1.578(3) . ?
P3 F1 1.584(4) . ?
P3 F4 1.592(3) . ?
P3 F3 1.594(3) . ?
P3 F6 1.595(3) . ?
P4 F7 1.558(4) . ?
P4 F8 1.565(4) . ?
P4 F10 1.569(4) . ?
P4 F12 1.569(4) . ?
P4 F9 1.575(4) . ?
P4 F11 1.577(4) . ?
